data_7153975
loop_
_publ_author_name
'Profir, Irina'
'Beller, Matthias'
'Fleischer, Ivana'

_publ_section_title
;
 Novel ruthenium-catalyst for hydroesterification of olefins with
 formates.
;
_journal_issue 36
_journal_name_full 'Organic &amp; biomolecular chemistry'
_journal_page_first 6972
_journal_page_last 6976
_journal_paper_doi 10.1039/c4ob01246a
_journal_volume 12
_journal_year 2014
_chemical_formula_sum 'C20 H29 N2 O3 P Ru'
_chemical_formula_weight 477.49
_chemical_name_systematic
; 
 ? 
;
_space_group_IT_number 14
_symmetry_cell_setting monoclinic
_symmetry_space_group_name_Hall '-P 2yn'
_symmetry_space_group_name_H-M 'P 1 21/n 1'
_atom_sites_solution_hydrogens geom
_atom_sites_solution_primary direct
_atom_sites_solution_secondary difmap
_audit_creation_method SHELXL-97
_cell_angle_alpha 90.00
_cell_angle_beta 99.585(1)
_cell_angle_gamma 90.00
_cell_formula_units_Z 4
_cell_length_a 12.1519(4)
_cell_length_b 13.1631(4)
_cell_length_c 13.3186(4)
_cell_measurement_reflns_used 9891
_cell_measurement_temperature 150(2)
_cell_measurement_theta_max 28.79
_cell_measurement_theta_min 2.30
_cell_volume 2100.66(11)
_computing_cell_refinement 'SAINT (Bruker, 2009)'
_computing_data_collection 'APEX2 (Bruker, 2011)'
_computing_data_reduction SAINT
_computing_structure_refinement 'SHELXL-97 (Sheldrick, 2008)'
_computing_structure_solution 'SHELXS-97 (Sheldrick, 2008)'
_diffrn_ambient_temperature 150(2)
_diffrn_measured_fraction_theta_full 1.000
_diffrn_measured_fraction_theta_max 1.000
_diffrn_measurement_device_type 'Bruker Kappa APEX II Duo'
_diffrn_measurement_method '\f and \w scans'
_diffrn_radiation_monochromator 'curved graphite'
_diffrn_radiation_source 'fine-focus sealed tube'
_diffrn_radiation_type MoK\a
_diffrn_radiation_wavelength 0.71073
_diffrn_reflns_av_R_equivalents 0.0216
_diffrn_reflns_av_sigmaI/netI 0.0122
_diffrn_reflns_limit_h_max 16
_diffrn_reflns_limit_h_min -16
_diffrn_reflns_limit_k_max 17
_diffrn_reflns_limit_k_min -17
_diffrn_reflns_limit_l_max 17
_diffrn_reflns_limit_l_min -16
_diffrn_reflns_number 37175
_diffrn_reflns_theta_full 28.00
_diffrn_reflns_theta_max 28.00
_diffrn_reflns_theta_min 2.10
_exptl_absorpt_coefficient_mu 0.844
_exptl_absorpt_correction_T_max 1.000
_exptl_absorpt_correction_T_min 0.934
_exptl_absorpt_correction_type multi-scan
_exptl_absorpt_process_details 'SADABS (Bruker, 2008)'
_exptl_crystal_colour yellow
_exptl_crystal_density_diffrn 1.510
_exptl_crystal_density_method 'not measured'
_exptl_crystal_description prism
_exptl_crystal_F_000 984
_exptl_crystal_size_max 0.41
_exptl_crystal_size_mid 0.30
_exptl_crystal_size_min 0.25
_refine_diff_density_max 0.387
_refine_diff_density_min -0.327
_refine_diff_density_rms 0.049
_refine_ls_extinction_method none
_refine_ls_goodness_of_fit_ref 1.057
_refine_ls_hydrogen_treatment constr
_refine_ls_matrix_type full
_refine_ls_number_parameters 245
_refine_ls_number_reflns 5075
_refine_ls_number_restraints 0
_refine_ls_restrained_S_all 1.057
_refine_ls_R_factor_all 0.0195
_refine_ls_R_factor_gt 0.0172
_refine_ls_shift/su_max 0.002
_refine_ls_shift/su_mean 0.000
_refine_ls_structure_factor_coef Fsqd
_refine_ls_weighting_details 'calc w=1/[\s^2^(Fo^2^)+(0.0204P)^2^+1.1349P] where P=(Fo^2^+2Fc^2^)/3'
_refine_ls_weighting_scheme calc
_refine_ls_wR_factor_gt 0.0439
_refine_ls_wR_factor_ref 0.0457
_reflns_number_gt 4702
_reflns_number_total 5075
_reflns_threshold_expression >2sigma(I)
_cod_data_source_file c4ob01246a2.cif
_cod_data_source_block ax0487_IP353
_cod_depositor_comments 'Adding full bibliography for 7153975.cif.'
_cod_original_sg_symbol_H-M P2(1)/n
_cod_database_code 7153975

loop_
_symmetry_equiv_pos_as_xyz
'x, y, z'
'-x+1/2, y+1/2, -z+1/2'
'-x, -y, -z'
'x-1/2, -y-1/2, z-1/2'

loop_
_atom_site_label
_atom_site_type_symbol
_atom_site_fract_x
_atom_site_fract_y
_atom_site_fract_z
_atom_site_U_iso_or_equiv
_atom_site_adp_type
_atom_site_occupancy
_atom_site_symmetry_multiplicity
_atom_site_calc_flag
_atom_site_refinement_flags
C1 C 1.15912(11) 0.62291(10) 0.15496(10) 0.0206(3) Uani 1 1 d .
H1 H 1.2098 0.6150 0.2169 0.025 Uiso 1 1 calc R
C2 C 1.17372(11) 0.58559(10) 0.06319(10) 0.0207(3) Uani 1 1 d .
H2 H 1.2356 0.5473 0.0491 0.025 Uiso 1 1 calc R
C3 C 1.01375(10) 0.66751(9) 0.04603(9) 0.0158(2) Uani 1 1 d .
C4 C 0.90406(11) 0.71196(10) 0.00136(9) 0.0187(2) Uani 1 1 d .
H4A H 0.8515 0.6572 -0.0257 0.022 Uiso 1 1 calc R
H4B H 0.9131 0.7580 -0.0555 0.022 Uiso 1 1 calc R
C5 C 1.05914(12) 0.59026(11) -0.11403(10) 0.0222(3) Uani 1 1 d .
H5A H 0.9928 0.5469 -0.1287 0.033 Uiso 1 1 calc R
H5B H 1.1234 0.5545 -0.1330 0.033 Uiso 1 1 calc R
H5C H 1.0462 0.6534 -0.1532 0.033 Uiso 1 1 calc R
C6 C 0.70031(10) 0.74212(9) 0.08094(10) 0.0157(2) Uani 1 1 d .
H6 H 0.6699 0.7493 0.0068 0.019 Uiso 1 1 calc R
C7 C 0.68999(11) 0.63047(10) 0.11059(11) 0.0219(3) Uani 1 1 d .
H7A H 0.7341 0.5876 0.0708 0.026 Uiso 1 1 calc R
H7B H 0.7207 0.6216 0.1837 0.026 Uiso 1 1 calc R
C8 C 0.56798(13) 0.59626(11) 0.09041(12) 0.0290(3) Uani 1 1 d .
H8A H 0.5399 0.5985 0.0163 0.035 Uiso 1 1 calc R
H8B H 0.5632 0.5251 0.1133 0.035 Uiso 1 1 calc R
C9 C 0.49460(12) 0.66294(12) 0.14513(12) 0.0304(3) Uani 1 1 d .
H9A H 0.4156 0.6426 0.1249 0.036 Uiso 1 1 calc R
H9B H 0.5152 0.6530 0.2196 0.036 Uiso 1 1 calc R
C10 C 0.50760(11) 0.77444(12) 0.11965(12) 0.0258(3) Uani 1 1 d .
H10A H 0.4642 0.8164 0.1608 0.031 Uiso 1 1 calc R
H10B H 0.4770 0.7859 0.0469 0.031 Uiso 1 1 calc R
C11 C 0.62956(11) 0.80775(10) 0.14056(11) 0.0210(3) Uani 1 1 d .
H11A H 0.6586 0.8020 0.2143 0.025 Uiso 1 1 calc R
H11B H 0.6351 0.8798 0.1207 0.025 Uiso 1 1 calc R
C12 C 0.84722(11) 0.91451(9) 0.04981(10) 0.0173(2) Uani 1 1 d .
H12 H 0.9227 0.9236 0.0306 0.021 Uiso 1 1 calc R
C13 C 0.76409(12) 0.93180(10) -0.04911(10) 0.0233(3) Uani 1 1 d .
H13A H 0.7745 0.8786 -0.0993 0.028 Uiso 1 1 calc R
H13B H 0.6869 0.9264 -0.0349 0.028 Uiso 1 1 calc R
C14 C 0.78110(14) 1.03645(11) -0.09379(11) 0.0297(3) Uani 1 1 d .
H14A H 0.8559 1.0396 -0.1139 0.036 Uiso 1 1 calc R
H14B H 0.7246 1.0472 -0.1556 0.036 Uiso 1 1 calc R
C15 C 0.77089(14) 1.11980(11) -0.01701(12) 0.0305(3) Uani 1 1 d .
H15A H 0.6937 1.1210 -0.0023 0.037 Uiso 1 1 calc R
H15B H 0.7860 1.1864 -0.0465 0.037 Uiso 1 1 calc R
C16 C 0.85216(12) 1.10362(10) 0.08184(11) 0.0250(3) Uani 1 1 d .
H16A H 0.8399 1.1567 0.1315 0.030 Uiso 1 1 calc R
H16B H 0.9295 1.1106 0.0685 0.030 Uiso 1 1 calc R
C17 C 0.83770(11) 0.99857(10) 0.12777(10) 0.0201(3) Uani 1 1 d .
H17A H 0.7638 0.9946 0.1495 0.024 Uiso 1 1 calc R
H17B H 0.8956 0.9885 0.1886 0.024 Uiso 1 1 calc R
C18 C 0.88332(11) 0.80382(10) 0.33894(10) 0.0200(3) Uani 1 1 d .
C19 C 0.96696(11) 0.61663(10) 0.31877(11) 0.0226(3) Uani 1 1 d .
C20 C 1.09106(12) 0.84102(11) 0.29547(10) 0.0223(3) Uani 1 1 d .
N1 N 1.05869(9) 0.67439(8) 0.14383(8) 0.0168(2) Uani 1 1 d .
N2 N 1.08143(9) 0.61394(8) -0.00557(8) 0.0170(2) Uani 1 1 d .
O1 O 0.82637(9) 0.83883(9) 0.39086(8) 0.0309(2) Uani 1 1 d .
O2 O 0.96983(11) 0.54111(9) 0.36232(11) 0.0445(3) Uani 1 1 d .
O3 O 1.16103(10) 0.89536(10) 0.33129(9) 0.0418(3) Uani 1 1 d .
P1 P 0.84768(3) 0.78404(2) 0.10227(2) 0.01408(6) Uani 1 1 d .
Ru1 Ru 0.972647(8) 0.745684(7) 0.253758(7) 0.01351(4) Uani 1 1 d .

loop_
_atom_site_aniso_label
_atom_site_aniso_U_11
_atom_site_aniso_U_22
_atom_site_aniso_U_33
_atom_site_aniso_U_23
_atom_site_aniso_U_13
_atom_site_aniso_U_12
C1 0.0160(6) 0.0239(6) 0.0208(6) 0.0014(5) 0.0000(5) 0.0041(5)
C2 0.0163(6) 0.0220(6) 0.0239(7) -0.0001(5) 0.0036(5) 0.0039(5)
C3 0.0158(6) 0.0164(5) 0.0155(6) -0.0003(4) 0.0037(4) 0.0001(4)
C4 0.0175(6) 0.0243(6) 0.0134(6) -0.0026(5) 0.0002(5) 0.0052(5)
C5 0.0243(7) 0.0261(6) 0.0173(6) -0.0041(5) 0.0070(5) 0.0005(5)
C6 0.0136(6) 0.0170(6) 0.0155(6) -0.0018(4) -0.0001(4) 0.0013(4)
C7 0.0225(7) 0.0169(6) 0.0249(7) -0.0007(5) -0.0004(5) 0.0008(5)
C8 0.0280(7) 0.0230(7) 0.0324(8) 0.0005(6) -0.0058(6) -0.0090(6)
C9 0.0180(7) 0.0399(8) 0.0315(8) 0.0050(6) -0.0011(6) -0.0088(6)
C10 0.0150(6) 0.0332(7) 0.0282(7) -0.0008(6) 0.0010(5) 0.0023(5)
C11 0.0153(6) 0.0217(6) 0.0258(7) -0.0055(5) 0.0030(5) 0.0015(5)
C12 0.0176(6) 0.0174(6) 0.0164(6) 0.0016(4) 0.0011(5) 0.0004(4)
C13 0.0277(7) 0.0223(6) 0.0173(6) 0.0021(5) -0.0039(5) 0.0022(5)
C14 0.0373(8) 0.0281(7) 0.0216(7) 0.0090(6) -0.0013(6) 0.0009(6)
C15 0.0367(8) 0.0197(7) 0.0328(8) 0.0079(6) -0.0014(6) 0.0030(6)
C16 0.0274(7) 0.0179(6) 0.0284(7) 0.0003(5) 0.0011(6) -0.0023(5)
C17 0.0217(6) 0.0183(6) 0.0194(6) -0.0007(5) 0.0007(5) 0.0001(5)
C18 0.0195(6) 0.0228(6) 0.0162(6) -0.0006(5) -0.0010(5) 0.0001(5)
C19 0.0203(6) 0.0224(6) 0.0253(7) -0.0007(5) 0.0041(5) -0.0025(5)
C20 0.0243(7) 0.0275(7) 0.0152(6) 0.0010(5) 0.0035(5) -0.0037(5)
N1 0.0144(5) 0.0197(5) 0.0157(5) 0.0002(4) 0.0010(4) 0.0021(4)
N2 0.0161(5) 0.0186(5) 0.0166(5) -0.0008(4) 0.0040(4) 0.0014(4)
O1 0.0268(5) 0.0409(6) 0.0262(5) -0.0083(5) 0.0078(4) 0.0049(4)
O2 0.0432(7) 0.0291(6) 0.0605(8) 0.0196(6) 0.0067(6) -0.0054(5)
O3 0.0431(7) 0.0492(7) 0.0310(6) -0.0043(5) 0.0003(5) -0.0264(6)
P1 0.01352(14) 0.01588(14) 0.01219(14) -0.00088(11) 0.00023(11) 0.00234(11)
Ru1 0.01313(6) 0.01608(5) 0.01068(5) -0.00022(3) 0.00009(4) 0.00058(3)

loop_
_atom_type_symbol
_atom_type_description
_atom_type_scat_dispersion_real
_atom_type_scat_dispersion_imag
_atom_type_scat_source
C C 0.0033 0.0016 'International Tables Vol C Tables 4.2.6.8 and 6.1.1.4'
H H 0.0000 0.0000 'International Tables Vol C Tables 4.2.6.8 and 6.1.1.4'
N N 0.0061 0.0033 'International Tables Vol C Tables 4.2.6.8 and 6.1.1.4'
O O 0.0106 0.0060 'International Tables Vol C Tables 4.2.6.8 and 6.1.1.4'
P P 0.1023 0.0942 'International Tables Vol C Tables 4.2.6.8 and 6.1.1.4'
Ru Ru -1.2594 0.8363 'International Tables Vol C Tables 4.2.6.8 and 6.1.1.4'

loop_
_geom_angle_atom_site_label_1
_geom_angle_atom_site_label_2
_geom_angle_atom_site_label_3
_geom_angle
C2 C1 N1 109.07(12)
C2 C1 H1 125.5
N1 C1 H1 125.5
C1 C2 N2 106.68(11)
C1 C2 H2 126.7
N2 C2 H2 126.7
N1 C3 N2 110.35(11)
N1 C3 C4 124.07(11)
N2 C3 C4 125.58(11)
C3 C4 P1 108.92(9)
C3 C4 H4A 109.9
P1 C4 H4A 109.9
C3 C4 H4B 109.9
P1 C4 H4B 109.9
H4A C4 H4B 108.3
N2 C5 H5A 109.5
N2 C5 H5B 109.5
H5A C5 H5B 109.5
N2 C5 H5C 109.5
H5A C5 H5C 109.5
H5B C5 H5C 109.5
C11 C6 C7 109.29(11)
C11 C6 P1 111.40(8)
C7 C6 P1 111.42(9)
C11 C6 H6 108.2
C7 C6 H6 108.2
P1 C6 H6 108.2
C8 C7 C6 110.83(11)
C8 C7 H7A 109.5
C6 C7 H7A 109.5
C8 C7 H7B 109.5
C6 C7 H7B 109.5
H7A C7 H7B 108.1
C9 C8 C7 111.98(12)
C9 C8 H8A 109.2
C7 C8 H8A 109.2
C9 C8 H8B 109.2
C7 C8 H8B 109.2
H8A C8 H8B 107.9
C10 C9 C8 111.04(12)
C10 C9 H9A 109.4
C8 C9 H9A 109.4
C10 C9 H9B 109.4
C8 C9 H9B 109.4
H9A C9 H9B 108.0
C9 C10 C11 111.74(12)
C9 C10 H10A 109.3
C11 C10 H10A 109.3
C9 C10 H10B 109.3
C11 C10 H10B 109.3
H10A C10 H10B 107.9
C10 C11 C6 110.82(11)
C10 C11 H11A 109.5
C6 C11 H11A 109.5
C10 C11 H11B 109.5
C6 C11 H11B 109.5
H11A C11 H11B 108.1
C17 C12 C13 111.11(10)
C17 C12 P1 114.12(9)
C13 C12 P1 114.85(9)
C17 C12 H12 105.2
C13 C12 H12 105.2
P1 C12 H12 105.2
C14 C13 C12 110.78(11)
C14 C13 H13A 109.5
C12 C13 H13A 109.5
C14 C13 H13B 109.5
C12 C13 H13B 109.5
H13A C13 H13B 108.1
C15 C14 C13 110.94(12)
C15 C14 H14A 109.5
C13 C14 H14A 109.5
C15 C14 H14B 109.5
C13 C14 H14B 109.5
H14A C14 H14B 108.0
C14 C15 C16 111.53(12)
C14 C15 H15A 109.3
C16 C15 H15A 109.3
C14 C15 H15B 109.3
C16 C15 H15B 109.3
H15A C15 H15B 108.0
C15 C16 C17 111.70(11)
C15 C16 H16A 109.3
C17 C16 H16A 109.3
C15 C16 H16B 109.3
C17 C16 H16B 109.3
H16A C16 H16B 107.9
C16 C17 C12 110.71(11)
C16 C17 H17A 109.5
C12 C17 H17A 109.5
C16 C17 H17B 109.5
C12 C17 H17B 109.5
H17A C17 H17B 108.1
O1 C18 Ru1 178.77(12)
O2 C19 Ru1 175.37(13)
O3 C20 Ru1 172.47(12)
C3 N1 C1 106.44(10)
C3 N1 Ru1 122.00(8)
C1 N1 Ru1 131.41(9)
C3 N2 C2 107.46(10)
C3 N2 C5 125.85(11)
C2 N2 C5 126.69(11)
C6 P1 C12 106.04(6)
C6 P1 C4 101.52(6)
C12 P1 C4 100.25(6)
C6 P1 Ru1 122.28(4)
C12 P1 Ru1 118.67(4)
C4 P1 Ru1 104.17(4)
C18 Ru1 C19 91.18(6)
C18 Ru1 C20 92.29(6)
C19 Ru1 C20 122.08(6)
C18 Ru1 N1 173.51(5)
C19 Ru1 N1 88.79(5)
C20 Ru1 N1 93.22(5)
C18 Ru1 P1 94.32(4)
C19 Ru1 P1 120.56(4)
C20 Ru1 P1 116.76(4)
N1 Ru1 P1 80.13(3)

loop_
_geom_bond_atom_site_label_1
_geom_bond_atom_site_label_2
_geom_bond_distance
C1 C2 1.3561(19)
C1 N1 1.3821(16)
C1 H1 0.9500
C2 N2 1.3761(17)
C2 H2 0.9500
C3 N1 1.3290(16)
C3 N2 1.3542(15)
C3 C4 1.4862(17)
C4 P1 1.8662(13)
C4 H4A 0.9900
C4 H4B 0.9900
C5 N2 1.4584(16)
C5 H5A 0.9800
C5 H5B 0.9800
C5 H5C 0.9800
C6 C11 1.5308(17)
C6 C7 1.5324(17)
C6 P1 1.8501(13)
C6 H6 1.0000
C7 C8 1.5299(19)
C7 H7A 0.9900
C7 H7B 0.9900
C8 C9 1.521(2)
C8 H8A 0.9900
C8 H8B 0.9900
C9 C10 1.521(2)
C9 H9A 0.9900
C9 H9B 0.9900
C10 C11 1.5261(18)
C10 H10A 0.9900
C10 H10B 0.9900
C11 H11A 0.9900
C11 H11B 0.9900
C12 C17 1.5348(17)
C12 C13 1.5378(18)
C12 P1 1.8537(13)
C12 H12 1.0000
C13 C14 1.5282(19)
C13 H13A 0.9900
C13 H13B 0.9900
C14 C15 1.519(2)
C14 H14A 0.9900
C14 H14B 0.9900
C15 C16 1.523(2)
C15 H15A 0.9900
C15 H15B 0.9900
C16 C17 1.5340(18)
C16 H16A 0.9900
C16 H16B 0.9900
C17 H17A 0.9900
C17 H17B 0.9900
C18 O1 1.1528(17)
C18 Ru1 1.8604(13)
C19 O2 1.1484(18)
C19 Ru1 1.9132(14)
C20 O3 1.1521(17)
C20 Ru1 1.9204(14)
N1 Ru1 2.1511(10)
P1 Ru1 2.3688(3)

loop_
_geom_hbond_atom_site_label_D
_geom_hbond_atom_site_label_H
_geom_hbond_atom_site_label_A
_geom_hbond_distance_DH
_geom_hbond_distance_HA
_geom_hbond_distance_DA
_geom_hbond_angle_DHA
_geom_hbond_site_symmetry_A
C15 H15A O2 0.99 3.12 3.985(2) 146.1 2_655

loop_
_geom_torsion_atom_site_label_1
_geom_torsion_atom_site_label_2
_geom_torsion_atom_site_label_3
_geom_torsion_atom_site_label_4
_geom_torsion
N1 C1 C2 N2 -0.12(15)
N1 C3 C4 P1 3.69(16)
N2 C3 C4 P1 -176.98(10)
C11 C6 C7 C8 57.67(15)
P1 C6 C7 C8 -178.79(10)
C6 C7 C8 C9 -56.10(16)
C7 C8 C9 C10 53.65(16)
C8 C9 C10 C11 -54.06(16)
C9 C10 C11 C6 57.04(16)
C7 C6 C11 C10 -58.22(14)
P1 C6 C11 C10 178.23(9)
C17 C12 C13 C14 56.31(15)
P1 C12 C13 C14 -172.27(10)
C12 C13 C14 C15 -56.57(16)
C13 C14 C15 C16 56.19(17)
C14 C15 C16 C17 -55.40(17)
C15 C16 C17 C12 54.59(15)
C13 C12 C17 C16 -55.06(14)
P1 C12 C17 C16 173.14(9)
N2 C3 N1 C1 -0.09(14)
C4 C3 N1 C1 179.33(12)
N2 C3 N1 Ru1 -176.14(8)
C4 C3 N1 Ru1 3.29(17)
C2 C1 N1 C3 0.13(15)
C2 C1 N1 Ru1 175.65(9)
N1 C3 N2 C2 0.02(14)
C4 C3 N2 C2 -179.39(12)
N1 C3 N2 C5 179.46(11)
C4 C3 N2 C5 0.1(2)
C1 C2 N2 C3 0.06(14)
C1 C2 N2 C5 -179.38(12)
C11 C6 P1 C12 -63.82(10)
C7 C6 P1 C12 173.84(9)
C11 C6 P1 C4 -168.16(9)
C7 C6 P1 C4 69.50(10)
C11 C6 P1 Ru1 76.73(9)
C7 C6 P1 Ru1 -45.61(10)
C17 C12 P1 C6 91.69(10)
C13 C12 P1 C6 -38.27(11)
C17 C12 P1 C4 -163.04(9)
C13 C12 P1 C4 66.99(10)
C17 C12 P1 Ru1 -50.56(10)
C13 C12 P1 Ru1 179.48(8)
C3 C4 P1 C6 -135.40(9)
C3 C4 P1 C12 115.73(9)
C3 C4 P1 Ru1 -7.54(10)
O1 C18 Ru1 C19 -69(6)
O1 C18 Ru1 C20 169(6)
O1 C18 Ru1 N1 20(6)
O1 C18 Ru1 P1 52(6)
O2 C19 Ru1 C18 -89.5(17)
O2 C19 Ru1 C20 3.9(17)
O2 C19 Ru1 N1 97.0(17)
O2 C19 Ru1 P1 174.8(17)
O3 C20 Ru1 C18 51.1(10)
O3 C20 Ru1 C19 -41.8(11)
O3 C20 Ru1 N1 -132.4(10)
O3 C20 Ru1 P1 147.1(10)
C3 N1 Ru1 C18 24.9(5)
C1 N1 Ru1 C18 -150.1(4)
C3 N1 Ru1 C19 114.70(10)
C1 N1 Ru1 C19 -60.24(12)
C3 N1 Ru1 C20 -123.24(10)
C1 N1 Ru1 C20 61.82(12)
C3 N1 Ru1 P1 -6.62(9)
C1 N1 Ru1 P1 178.44(12)
C6 P1 Ru1 C18 -55.95(6)
C12 P1 Ru1 C18 79.94(6)
C4 P1 Ru1 C18 -169.73(6)
C6 P1 Ru1 C19 37.98(7)
C12 P1 Ru1 C19 173.87(7)
C4 P1 Ru1 C19 -75.80(7)
C6 P1 Ru1 C20 -150.71(7)
C12 P1 Ru1 C20 -14.82(7)
C4 P1 Ru1 C20 95.51(7)
C6 P1 Ru1 N1 120.65(5)
C12 P1 Ru1 N1 -103.45(6)
C4 P1 Ru1 N1 6.87(5)
